data_7022186
loop_
_publ_author_name
'Riddlestone, Ian M.'
'Urbano, Juan'
'Phillips, Nicholas'
'Kelly, Michael J.'
'Vidovic, Dragoslav'
'Bates, Joshua I.'
'Taylor, Russell'
'Aldridge, Simon'

_publ_section_title
;
 Salt metathesis for the synthesis of M-Al and M-H-Al bonds.
;
_journal_issue 1
_journal_name_full 'Dalton transactions (Cambridge, England : 2003)'
_journal_page_first 249
_journal_page_last 258
_journal_paper_doi 10.1039/c2dt31974h
_journal_volume 42
_journal_year 2013
_chemical_formula_moiety 'C19 H36 Al1 Cl2 N3'
_chemical_formula_sum 'C19 H36 Al Cl2 N3'
_chemical_formula_weight 404.40
_chemical_melting_point ?
_space_group_IT_number 15
_symmetry_cell_setting monoclinic
_symmetry_space_group_name_Hall '-C 2yc'
_symmetry_space_group_name_H-M 'C 1 2/c 1'
_atom_sites_solution_hydrogens geom
_atom_sites_solution_primary direct
_audit_creation_date 10-02-26
_audit_creation_method CRYSTALS_ver_14.03
_cell_angle_alpha 90
_cell_angle_beta 91.8321(19)
_cell_angle_gamma 90
_cell_formula_units_Z 4
_cell_length_a 18.7208(8)
_cell_length_b 10.1409(4)
_cell_length_c 12.0592(6)
_cell_measurement_reflns_used 2593
_cell_measurement_temperature 150
_cell_measurement_theta_max 27
_cell_measurement_theta_min 5
_cell_volume 2288.22(18)
_computing_cell_refinement 'DENZO/SCALEPACK (Otwinowski & Minor, 1997)'
_computing_data_collection 'COLLECT (Nonius, 2001).'
_computing_data_reduction 'DENZO/SCALEPACK (Otwinowski & Minor, 1997)'
_computing_molecular_graphics 'CAMERON (Watkin et al., 1996)'
_computing_publication_material 'CRYSTALS (Betteridge et al., 2003)'
_computing_structure_refinement 'CRYSTALS (Betteridge et al., 2003)'
_computing_structure_solution 'SIR92 (Altomare et al., 1994)'
_diffrn_ambient_temperature 150
_diffrn_measured_fraction_theta_full 0.991
_diffrn_measured_fraction_theta_max 0.988
_diffrn_measurement_device Area
_diffrn_measurement_device_type 'Nonius KappaCCD'
_diffrn_measurement_method \w
_diffrn_radiation_monochromator graphite
_diffrn_radiation_type 'Mo K\a'
_diffrn_radiation_wavelength 0.71073
_diffrn_reflns_av_R_equivalents 0.031
_diffrn_reflns_limit_h_max 24
_diffrn_reflns_limit_h_min -23
_diffrn_reflns_limit_k_max 12
_diffrn_reflns_limit_k_min -13
_diffrn_reflns_limit_l_max 15
_diffrn_reflns_limit_l_min -15
_diffrn_reflns_number 11690
_diffrn_reflns_theta_full 25.796
_diffrn_reflns_theta_max 27.442
_diffrn_reflns_theta_min 5.185
_diffrn_standards_number 0
_exptl_absorpt_coefficient_mu 0.329
_exptl_absorpt_correction_T_max 0.93
_exptl_absorpt_correction_T_min 0.75
_exptl_absorpt_correction_type multi-scan
_exptl_absorpt_process_details 'DENZO/SCALEPACK (Otwinowski & Minor, 1997)'
_exptl_crystal_colour colorless
_exptl_crystal_density_diffrn 1.174
_exptl_crystal_density_method 'not measured'
_exptl_crystal_description prism
_exptl_crystal_F_000 872
_exptl_crystal_size_max 0.490
_exptl_crystal_size_mid 0.230
_exptl_crystal_size_min 0.210
_refine_diff_density_max 0.33
_refine_diff_density_min -0.30
_refine_ls_extinction_method None
_refine_ls_goodness_of_fit_ref 0.9841
_refine_ls_hydrogen_treatment none
_refine_ls_matrix_type full
_refine_ls_number_parameters 115
_refine_ls_number_reflns 2587
_refine_ls_number_restraints 0
_refine_ls_R_factor_all 0.0507
_refine_ls_R_factor_gt 0.0405
_refine_ls_shift/su_max 0.0004896
_refine_ls_structure_factor_coef Fsqd
_refine_ls_weighting_details
;
Method= Modified Sheldrick
w=1/[\s^2^(F^2^) + ( 0.04P)^2^ + 4.00P]
,where P=(max(Fo^2^,0) + 2Fc^2^)/3
;
_refine_ls_weighting_scheme calc
_refine_ls_wR_factor_all 0.1077
_refine_ls_wR_factor_gt 0.1023
_refine_ls_wR_factor_ref 0.1077
_reflns_limit_h_max 24
_reflns_limit_h_min -24
_reflns_limit_k_max 13
_reflns_limit_k_min 0
_reflns_limit_l_max 15
_reflns_limit_l_min 0
_reflns_number_gt 2175
_reflns_number_total 2587
_reflns_threshold_expression I>2.0\s(I)
_oxford_diffrn_Wilson_B_factor 2.87
_oxford_diffrn_Wilson_scale 2.70
_oxford_refine_ls_r_factor_ref 0.0507
_oxford_refine_ls_scale 0.6326(17)
_oxford_reflns_number_all 2587
_oxford_reflns_threshold_expression_ref I>-3.0\s(I)
_oxford_structure_analysis_title 022irdv10
_cod_data_source_file c2dt31974h.txt
_cod_data_source_block 1a
_cod_depositor_comments
;
The following automatic conversions were performed:

'_chemical_melting_point' value 'not measured' was changed to '?' -
the value is undefined or not given.

'_symmetry_cell_setting' value
'Monoclinic' changed to 'monoclinic' according to
/home/saulius/struct/CIF-dictionaries/cif_core.dic dictionary named
'cif_core.dic' version 2.4.2 from 2011-04-26.

Automatic conversion script
Id: cif_fix_values 1891 2012-01-12 08:04:46Z andrius 
;
_cod_original_sg_symbol_H-M 'C 1 2/c 1 '
_cod_original_formula_sum 'C19 H36 Al1 Cl2 N3'
_cod_database_code 7022186

loop_
_symmetry_equiv_pos_as_xyz
x,y,z
-x,-y,-z
x+1/2,y+1/2,z
-x+1/2,-y+1/2,-z
-x,y,-z+1/2
x,-y,z+1/2
-x+1/2,y+1/2,-z+1/2
x+1/2,-y+1/2,z+1/2

loop_
_atom_site_label
_atom_site_type_symbol
_atom_site_fract_x
_atom_site_fract_y
_atom_site_fract_z
_atom_site_U_iso_or_equiv
_atom_site_occupancy
_atom_site_adp_type
_atom_site_refinement_flags_posn
_atom_site_refinement_flags_adp
Cl1 Cl 0.43084(3) -0.25622(5) 0.34349(5) 0.0477 1.0000 Uani . .
Al2 Al 0.5000 -0.13642(7) 0.2500 0.0282 1.0000 Uani S T
C3 C 0.5000 0.0904(2) 0.2500 0.0214 1.0000 Uani S T
N4 N 0.45885(7) 0.01180(13) 0.18232(11) 0.0241 1.0000 Uani . .
C5 C 0.38576(8) 0.04233(17) 0.14086(13) 0.0260 1.0000 Uani . .
C6 C 0.36121(10) -0.0685(2) 0.06342(16) 0.0358 1.0000 Uani . .
C7 C 0.28491(10) -0.0429(3) 0.01880(17) 0.0466 1.0000 Uani . .
C8 C 0.23309(11) -0.0220(3) 0.11271(19) 0.0514 1.0000 Uani . .
C9 C 0.25832(10) 0.0875(3) 0.18989(19) 0.0489 1.0000 Uani . .
C10 C 0.33423(9) 0.0600(2) 0.23496(15) 0.0362 1.0000 Uani . .
N11 N 0.5000 0.22414(18) 0.2500 0.0237 1.0000 Uani S T
C12 C 0.48442(9) 0.29270(17) 0.14256(14) 0.0283 1.0000 Uani . .
C13 C 0.54935(11) 0.36419(19) 0.09858(16) 0.0372 1.0000 Uani . .
C14 C 0.41936(11) 0.3836(2) 0.14263(17) 0.0392 1.0000 Uani . .
H51 H 0.3838 0.1257 0.1030 0.0301 1.0000 Uiso R .
H61 H 0.3944 -0.0777 0.0008 0.0405 1.0000 Uiso R .
H62 H 0.3606 -0.1500 0.1079 0.0402 1.0000 Uiso R .
H71 H 0.2833 0.0340 -0.0306 0.0524 1.0000 Uiso R .
H72 H 0.2667 -0.1221 -0.0147 0.0536 1.0000 Uiso R .
H81 H 0.2274 -0.1075 0.1524 0.0569 1.0000 Uiso R .
H82 H 0.1889 0.0058 0.0736 0.0554 1.0000 Uiso R .
H91 H 0.2601 0.1681 0.1452 0.0546 1.0000 Uiso R .
H92 H 0.2245 0.0939 0.2528 0.0550 1.0000 Uiso R .
H101 H 0.3500 0.1325 0.2848 0.0419 1.0000 Uiso R .
H102 H 0.3321 -0.0208 0.2818 0.0406 1.0000 Uiso R .
H121 H 0.4724 0.2221 0.0886 0.0285 1.0000 Uiso R .
H131 H 0.5417 0.3852 0.0182 0.0556 1.0000 Uiso R .
H132 H 0.5549 0.4416 0.1457 0.0535 1.0000 Uiso R .
H133 H 0.5897 0.3016 0.1108 0.0542 1.0000 Uiso R .
H141 H 0.4037 0.4009 0.0691 0.0545 1.0000 Uiso R .
H142 H 0.4323 0.4662 0.1754 0.0569 1.0000 Uiso R .
H143 H 0.3817 0.3394 0.1829 0.0567 1.0000 Uiso R .

loop_
_atom_site_aniso_label
_atom_site_aniso_U_11
_atom_site_aniso_U_22
_atom_site_aniso_U_33
_atom_site_aniso_U_23
_atom_site_aniso_U_13
_atom_site_aniso_U_12
Cl1 0.0519(3) 0.0363(3) 0.0543(3) 0.0150(2) -0.0072(2) -0.0150(2)
Al2 0.0302(4) 0.0205(3) 0.0335(4) 0.0000 -0.0066(3) 0.0000
C3 0.0184(10) 0.0225(10) 0.0234(10) 0.0000 0.0009(8) 0.0000
N4 0.0213(6) 0.0233(7) 0.0274(7) 0.0004(5) -0.0045(5) -0.0008(5)
C5 0.0198(7) 0.0293(8) 0.0286(8) 0.0034(7) -0.0042(6) -0.0021(6)
C6 0.0316(9) 0.0423(10) 0.0328(9) -0.0037(8) -0.0072(7) -0.0074(8)
C7 0.0303(10) 0.0680(15) 0.0406(11) 0.0009(10) -0.0116(8) -0.0128(10)
C8 0.0253(9) 0.0793(17) 0.0492(12) 0.0107(11) -0.0070(9) -0.0137(10)
C9 0.0219(9) 0.0773(16) 0.0474(12) 0.0013(11) 0.0013(8) 0.0041(10)
C10 0.0252(9) 0.0519(12) 0.0314(9) -0.0025(8) -0.0019(7) 0.0002(8)
N11 0.0232(9) 0.0214(9) 0.0265(10) 0.0000 -0.0008(8) 0.0000
C12 0.0296(8) 0.0243(8) 0.0309(8) 0.0048(7) -0.0011(7) -0.0009(7)
C13 0.0410(10) 0.0310(9) 0.0397(10) 0.0057(8) 0.0034(8) -0.0086(8)
C14 0.0396(11) 0.0355(10) 0.0424(11) 0.0098(8) -0.0011(8) 0.0098(8)

loop_
_atom_type_symbol
_atom_type_scat_dispersion_real
_atom_type_scat_dispersion_imag
_atom_type_scat_Cromer_Mann_a1
_atom_type_scat_Cromer_Mann_b1
_atom_type_scat_Cromer_Mann_a2
_atom_type_scat_Cromer_Mann_b2
_atom_type_scat_Cromer_Mann_a3
_atom_type_scat_Cromer_Mann_b3
_atom_type_scat_Cromer_Mann_a4
_atom_type_scat_Cromer_Mann_b4
_atom_type_scat_Cromer_Mann_c
_atom_type_scat_source
C 0.0033 0.0016 2.3100 20.8439 1.0200 10.2075 1.5886 0.5687 0.8650 51.6512 0.2156 'International Tables Vol C 4.2.6.8 and 6.1.1.4'
H 0.0000 0.0000 0.4930 10.5109 0.3229 26.1257 0.1402 3.1424 0.0408 57.7998 0.0030 'International Tables Vol C 4.2.6.8 and 6.1.1.4'
N 0.0061 0.0033 12.2126 0.0057 3.1322 9.8933 2.0125 28.9975 1.1663 0.5826 -11.5290 'International Tables Vol C 4.2.6.8 and 6.1.1.4'
Al 0.0645 0.0514 6.4202 3.0387 1.9002 0.7426 1.5936 31.5472 1.9646 85.0886 1.1151 'International Tables Vol C 4.2.6.8 and 6.1.1.4'
Cl 0.1484 0.1585 11.4604 0.0104 7.1964 1.1662 6.2556 18.5194 1.6455 47.7784 -9.5574 'International Tables Vol C 4.2.6.8 and 6.1.1.4'

loop_
_geom_angle_atom_site_label_1
_geom_angle_site_symmetry_1
_geom_angle_atom_site_label_2
_geom_angle_atom_site_label_3
_geom_angle_site_symmetry_3
_geom_angle
_geom_angle_publ_flag
N4 5_655 Al2 Cl1 . 118.60(5) yes
N4 5_655 Al2 Cl1 5_655 116.27(5) yes
Cl1 . Al2 Cl1 5_655 110.27(4) yes
N4 5_655 Al2 C3 . 36.30(4) yes
Cl1 . Al2 C3 . 124.87(2) yes
Cl1 5_655 Al2 C3 . 124.87(2) yes
N4 5_655 Al2 N4 . 72.61(8) yes
Cl1 . Al2 N4 . 116.27(5) yes
Cl1 5_655 Al2 N4 . 118.60(5) yes
C3 . Al2 N4 . 36.30(4) yes
Al2 . C3 N4 5_655 54.17(9) yes
Al2 . C3 N4 . 54.17(9) yes
N4 5_655 C3 N4 . 108.35(19) yes
Al2 . C3 N11 . 179.992 yes
N4 5_655 C3 N11 . 125.83(9) yes
N4 . C3 N11 . 125.83(9) yes
C3 . N4 Al2 . 89.52(10) yes
C3 . N4 C5 . 125.54(13) yes
Al2 . N4 C5 . 133.11(11) yes
N4 . C5 C6 . 108.16(14) yes
N4 . C5 C10 . 112.03(13) yes
C6 . C5 C10 . 110.97(15) yes
N4 . C5 H51 . 111.5 no
C6 . C5 H51 . 110.6 no
C10 . C5 H51 . 103.6 no
C5 . C6 C7 . 110.50(17) yes
C5 . C6 H61 . 110.5 no
C7 . C6 H61 . 110.3 no
C5 . C6 H62 . 107.1 no
C7 . C6 H62 . 107.8 no
H61 . C6 H62 . 110.6 no
C6 . C7 C8 . 111.69(16) yes
C6 . C7 H71 . 110.9 no
C8 . C7 H71 . 109.4 no
C6 . C7 H72 . 108.8 no
C8 . C7 H72 . 101.7 no
H71 . C7 H72 . 114.1 no
C7 . C8 C9 . 111.34(17) yes
C7 . C8 H81 . 108.4 no
C9 . C8 H81 . 112.2 no
C7 . C8 H82 . 103.2 no
C9 . C8 H82 . 109.0 no
H81 . C8 H82 . 112.3 no
C8 . C9 C10 . 110.64(19) yes
C8 . C9 H91 . 106.8 no
C10 . C9 H91 . 107.4 no
C8 . C9 H92 . 108.6 no
C10 . C9 H92 . 110.1 no
H91 . C9 H92 . 113.2 no
C9 . C10 C5 . 111.09(15) yes
C9 . C10 H101 . 109.7 no
C5 . C10 H101 . 110.9 no
C9 . C10 H102 . 107.3 no
C5 . C10 H102 . 111.3 no
H101 . C10 H102 . 106.5 no
C12 5_655 N11 C3 . 117.80(9) yes
C12 5_655 N11 C12 . 124.40(19) yes
C3 . N11 C12 . 117.80(9) yes
N11 . C12 C13 . 112.82(14) yes
N11 . C12 C14 . 114.51(14) yes
C13 . C12 C14 . 110.97(15) yes
N11 . C12 H121 . 105.6 no
C13 . C12 H121 . 106.4 no
C14 . C12 H121 . 105.8 no
C12 . C13 H131 . 110.3 no
C12 . C13 H132 . 104.6 no
H131 . C13 H132 . 113.9 no
C12 . C13 H133 . 104.8 no
H131 . C13 H133 . 111.4 no
H132 . C13 H133 . 111.3 no
C12 . C14 H141 . 109.6 no
C12 . C14 H142 . 109.7 no
H141 . C14 H142 . 107.1 no
C12 . C14 H143 . 108.2 no
H141 . C14 H143 . 110.3 no
H142 . C14 H143 . 112.0 no

loop_
_geom_bond_atom_site_label_1
_geom_bond_atom_site_label_2
_geom_bond_site_symmetry_2
_geom_bond_distance
_geom_bond_publ_flag
Cl1 Al2 . 2.1253(6) yes
Al2 N4 5_655 1.8651(15) yes
Al2 C3 . 2.300(2) yes
Al2 N4 . 1.8651(15) yes
C3 N4 5_655 1.3620(18) yes
C3 N4 . 1.3620(18) yes
C3 N11 . 1.356(3) yes
N4 C5 . 1.474(2) yes
C5 C6 . 1.523(2) yes
C5 C10 . 1.523(2) yes
C5 H51 . 0.961 no
C6 C7 . 1.532(3) yes
C6 H61 . 0.997 no
C6 H62 . 0.985 no
C7 C8 . 1.529(3) yes
C7 H71 . 0.981 no
C7 H72 . 0.956 no
C8 C9 . 1.515(3) yes
C8 H81 . 0.998 no
C8 H82 . 0.981 no
C9 C10 . 1.531(3) yes
C9 H91 . 0.981 no
C9 H92 . 1.006 no
C10 H101 . 0.988 no
C10 H102 . 0.997 no
N11 C12 5_655 1.4910(19) yes
N11 C12 . 1.4910(19) yes
C12 C13 . 1.525(2) yes
C12 C14 . 1.527(2) yes
C12 H121 . 0.988 no
C13 H131 . 0.998 no
C13 H132 . 0.972 no
C13 H133 . 0.994 no
C14 H141 . 0.941 no
C14 H142 . 0.954 no
C14 H143 . 0.978 no
